data_2243997
loop_
_publ_author_name
'El Ajlaoui, Rahhal'
'Hakmaoui, Yassine'
'Rakib, El Mostapha'
'Ketatni, El Mostafa'
'Saadi, Mohamed'
'El Ammari, Lahcen'

_publ_section_title
;
 Synthesis, crystal structure and Hirshfeld surface analysis of dimethyl
 3-(3-bromophenyl)-6-methyl-7-oxo-3,5,6,7-tetrahydropyrazolo[1,2-<i>a</i>]pyrazole-1,2-dicarboxylate
;
_journal_coeditor_code HB8006
_journal_issue 2
_journal_name_full 'Acta Crystallographica Section E'
_journal_page_first
;
;
_journal_paper_doi 10.1107/S2056989021013621
_journal_volume 78
_journal_year 2022
_chemical_formula_iupac 'C17 H17 Br N2 O5'
_chemical_formula_moiety 'C17 H17 Br N2 O5'
_chemical_formula_sum 'C17 H17 Br N2 O5'
_chemical_formula_weight 409.23
_chemical_name_systematic
;Dimethyl
3-(3-bromophenyl)-6-methyl-7-oxo-3,5,6,7-tetrahydropyrazolo[1,2-<i>a</i>]pyrazole-1,2-dicarboxylate
;
_space_group_crystal_system triclinic
_space_group_IT_number 2
_space_group_name_Hall '-P 1'
_space_group_name_H-M_alt 'P -1'
_atom_sites_solution_hydrogens geom
_atom_sites_solution_primary direct
_atom_sites_solution_secondary difmap
_audit_creation_method SHELXL-2014/7
_cell_angle_alpha 62.282(2)
_cell_angle_beta 75.437(2)
_cell_angle_gamma 88.241(2)
_cell_formula_units_Z 2
_cell_length_a 8.8579(5)
_cell_length_b 10.5336(6)
_cell_length_c 11.0893(6)
_cell_measurement_reflns_used 3884
_cell_measurement_temperature 296(2)
_cell_measurement_theta_max 27.099
_cell_measurement_theta_min 2.153
_cell_volume 882.03(9)
_computing_cell_refinement
;
SAINT (Bruker, 2016)
;
_computing_data_collection
;
APEX3 (Bruker, 2016)
;
_computing_data_reduction
;
SAINT (Bruker, 2016)
;
_computing_molecular_graphics
;
WinGX and ORTEP-3 for Windows (Farrugia, 2012)
;
_computing_publication_material
;
Mercury (Macrae <i>et al.</i>, 2020) and PublCIF (Westrip, 2010)
;
_computing_structure_refinement
;
<i>SHELXL2018/3</i> (Sheldrick, 2015<i>b</i>)
;
_computing_structure_solution
;
<i>SHELXT2014/5</i> (Sheldrick, 2015<i>a</i>)
;
_diffrn_ambient_temperature 296(2)
_diffrn_detector 'PHOTON100 CMOS area-detector'
_diffrn_detector_area_resol_mean 10.4167
_diffrn_measured_fraction_theta_full 0.999
_diffrn_measured_fraction_theta_max 0.999
_diffrn_measurement_device_type 'Bruker D8 VENTURE Super DUO'
_diffrn_measurement_method '\f and \w scans'
_diffrn_radiation_monochromator 'HELIOS mirror optics'
_diffrn_radiation_source 'INCOATEC I\mS micro-focus source'
_diffrn_radiation_type MoK\a
_diffrn_radiation_wavelength 0.71073
_diffrn_reflns_av_R_equivalents 0.0274
_diffrn_reflns_av_unetI/netI 0.0148
_diffrn_reflns_limit_h_max 11
_diffrn_reflns_limit_h_min -11
_diffrn_reflns_limit_k_max 13
_diffrn_reflns_limit_k_min -13
_diffrn_reflns_limit_l_max 14
_diffrn_reflns_limit_l_min -14
_diffrn_reflns_number 27467
_diffrn_reflns_theta_full 25.242
_diffrn_reflns_theta_max 27.099
_diffrn_reflns_theta_min 2.153
_exptl_absorpt_coefficient_mu 2.360
_exptl_absorpt_correction_T_max 0.7461
_exptl_absorpt_correction_T_min 0.6166
_exptl_absorpt_correction_type multi-scan
_exptl_absorpt_process_details
;
(SADABS; Krause <i>et al.</i>, 2015)
;
_exptl_crystal_colour colourless
_exptl_crystal_density_diffrn 1.541
_exptl_crystal_description Block
_exptl_crystal_F_000 416
_exptl_crystal_size_max 0.32
_exptl_crystal_size_mid 0.28
_exptl_crystal_size_min 0.19
_refine_diff_density_max 0.226
_refine_diff_density_min -0.257
_refine_ls_extinction_method none
_refine_ls_goodness_of_fit_ref 1.036
_refine_ls_hydrogen_treatment constr
_refine_ls_matrix_type full
_refine_ls_number_parameters 235
_refine_ls_number_reflns 3882
_refine_ls_number_restraints 0
_refine_ls_restrained_S_all 1.036
_refine_ls_R_factor_all 0.0355
_refine_ls_R_factor_gt 0.0274
_refine_ls_shift/su_max 0.000
_refine_ls_shift/su_mean 0.000
_refine_ls_structure_factor_coef Fsqd
_refine_ls_weighting_details 'w=1/[\s^2^(Fo^2^)+(0.0411P)^2^+0.1854P] where P=(Fo^2^+2Fc^2^)/3'
_refine_ls_weighting_scheme calc
_refine_ls_wR_factor_gt 0.0738
_refine_ls_wR_factor_ref 0.0781
_reflns_number_gt 3257
_reflns_number_total 3884
_reflns_threshold_expression 'I > 2\s(I)'
_cod_data_source_file hb8006sup1.cif
_cod_data_source_block I
_cod_database_code 2243997
_shelx_space_group_comment
;
The symmetry employed for this shelxl refinement is uniquely defined
by the following loop, which should always be used as a source of
symmetry information in preference to the above space-group names.
They are only intended as comments.
;

loop_
_space_group_symop_operation_xyz
'x, y, z'
'-x, -y, -z'

loop_
_atom_site_type_symbol
_atom_site_label
_atom_site_fract_x
_atom_site_fract_y
_atom_site_fract_z
_atom_site_U_iso_or_equiv
_atom_site_adp_type
_atom_site_calc_flag
_atom_site_occupancy
_atom_site_disorder_assembly
_atom_site_disorder_group
C C1 0.59723(18) 0.82071(16) 0.63241(16) 0.0400(3) Uani d 1 . .
C C2 0.73763(18) 0.89402(17) 0.50667(16) 0.0426(3) Uani d 1 . .
H H2 0.747329 0.997326 0.477490 0.051 Uiso calc 1 . .
C C3 0.69585(19) 0.8717(2) 0.39196(17) 0.0543(4) Uani d 1 . .
H H3A 0.734473 0.955697 0.300247 0.065 Uiso calc 1 . .
H H3B 0.741502 0.788389 0.387941 0.065 Uiso calc 1 . .
C C4 0.8868(2) 0.8311(3) 0.5424(2) 0.0678(5) Uani d 1 . .
H H4A 0.974476 0.879267 0.461016 0.102 Uiso calc 1 . .
H H4B 0.902100 0.844121 0.618805 0.102 Uiso calc 1 . .
H H4C 0.877991 0.730075 0.570107 0.102 Uiso calc 1 . .
C C5 0.45427(17) 0.73166(15) 0.41577(15) 0.0372(3) Uani d 1 . .
H H5 0.533031 0.664725 0.413900 0.045 Uiso calc 1 . .
C C6 0.32540(17) 0.65778(15) 0.55378(15) 0.0377(3) Uani d 1 . .
C C7 0.35203(17) 0.69677(15) 0.64608(15) 0.0374(3) Uani d 1 . .
C C8 0.27063(18) 0.64773(17) 0.79956(16) 0.0418(3) Uani d 1 . .
C C9 0.2384(3) 0.4599(2) 1.03001(19) 0.0738(6) Uani d 1 . .
H H9A 0.270856 0.365515 1.078206 0.111 Uiso calc 1 . .
H H9B 0.273764 0.521748 1.061323 0.111 Uiso calc 1 . .
H H9C 0.126110 0.453518 1.050550 0.111 Uiso calc 1 . .
C C10 0.21152(18) 0.54235(16) 0.58279(16) 0.0423(3) Uani d 1 . .
C C11 -0.0089(2) 0.3797(2) 0.7483(2) 0.0690(5) Uani d 1 . .
H H11A -0.084012 0.361710 0.835157 0.103 Uiso calc 1 . .
H H11B -0.062337 0.398430 0.677267 0.103 Uiso calc 1 . .
H H11C 0.047778 0.296859 0.763103 0.103 Uiso calc 1 . .
C C12 0.40315(17) 0.79230(15) 0.28093(14) 0.0367(3) Uani d 1 . .
C C13 0.4618(2) 0.7461(2) 0.18122(18) 0.0517(4) Uani d 1 . .
H H13 0.533604 0.677727 0.196652 0.062 Uiso calc 1 . .
C C14 0.4127(3) 0.8027(2) 0.05800(19) 0.0644(6) Uani d 1 . .
H H14 0.453637 0.772789 -0.009399 0.077 Uiso calc 1 . .
C C15 0.3053(2) 0.9015(2) 0.03454(17) 0.0610(5) Uani d 1 . .
H H15 0.271768 0.937716 -0.047350 0.073 Uiso calc 1 . .
C C16 0.2476(2) 0.94653(18) 0.13404(16) 0.0484(4) Uani d 1 . .
C C17 0.29670(17) 0.89409(16) 0.25580(15) 0.0394(3) Uani d 1 . .
H H17 0.258100 0.927269 0.320979 0.047 Uiso calc 1 . .
N N1 0.47794(14) 0.80099(13) 0.58181(12) 0.0385(3) Uani d 1 . .
N N2 0.52250(15) 0.84889(13) 0.43155(12) 0.0392(3) Uani d 1 . .
O O1 0.58506(15) 0.78306(15) 0.75542(12) 0.0574(3) Uani d 1 . .
O O2 0.22293(17) 0.48679(14) 0.50806(14) 0.0631(4) Uani d 1 . .
O O3 0.09960(14) 0.50348(13) 0.70232(13) 0.0560(3) Uani d 1 . .
O O4 0.18874(17) 0.72005(15) 0.83908(14) 0.0664(4) Uani d 1 . .
O O5 0.30539(15) 0.51832(13) 0.87923(11) 0.0537(3) Uani d 1 . .
Br Br1A 0.08949(17) 1.08438(13) 0.11124(14) 0.05769(15) Uani d 0.5862 . .
Br Br1B 0.1173(3) 1.0792(3) 0.0900(3) 0.1081(10) Uani d 0.4138 . .

loop_
_atom_site_aniso_label
_atom_site_aniso_U_11
_atom_site_aniso_U_22
_atom_site_aniso_U_33
_atom_site_aniso_U_12
_atom_site_aniso_U_13
_atom_site_aniso_U_23
C1 0.0449(8) 0.0403(8) 0.0409(8) 0.0084(6) -0.0182(6) -0.0210(6)
C2 0.0429(8) 0.0422(8) 0.0438(8) 0.0011(6) -0.0158(6) -0.0188(7)
C3 0.0417(8) 0.0765(12) 0.0409(8) -0.0126(8) -0.0039(7) -0.0272(8)
C4 0.0453(10) 0.0867(15) 0.0733(13) 0.0103(9) -0.0232(9) -0.0359(11)
C5 0.0362(7) 0.0378(7) 0.0373(7) 0.0047(5) -0.0116(6) -0.0168(6)
C6 0.0399(7) 0.0346(7) 0.0349(7) 0.0042(6) -0.0137(6) -0.0117(6)
C7 0.0356(7) 0.0366(7) 0.0359(7) 0.0069(5) -0.0108(6) -0.0134(6)
C8 0.0396(8) 0.0439(8) 0.0382(8) 0.0050(6) -0.0104(6) -0.0167(7)
C9 0.0947(16) 0.0698(13) 0.0363(9) 0.0047(11) -0.0136(9) -0.0103(9)
C10 0.0438(8) 0.0374(7) 0.0412(8) 0.0031(6) -0.0168(7) -0.0121(6)
C11 0.0573(11) 0.0614(12) 0.0733(13) -0.0196(9) -0.0058(10) -0.0241(10)
C12 0.0371(7) 0.0409(7) 0.0307(7) -0.0047(6) -0.0057(6) -0.0171(6)
C13 0.0526(10) 0.0586(10) 0.0471(9) -0.0028(8) -0.0030(7) -0.0322(8)
C14 0.0738(13) 0.0832(14) 0.0400(9) -0.0215(11) 0.0041(9) -0.0400(10)
C15 0.0740(13) 0.0699(12) 0.0313(8) -0.0236(10) -0.0151(8) -0.0154(8)
C16 0.0523(9) 0.0460(8) 0.0394(8) -0.0105(7) -0.0199(7) -0.0095(7)
C17 0.0414(8) 0.0450(8) 0.0320(7) -0.0012(6) -0.0116(6) -0.0173(6)
N1 0.0387(6) 0.0437(7) 0.0328(6) 0.0016(5) -0.0103(5) -0.0173(5)
N2 0.0428(7) 0.0424(6) 0.0310(6) -0.0011(5) -0.0130(5) -0.0144(5)
O1 0.0644(8) 0.0741(8) 0.0392(6) 0.0039(6) -0.0209(5) -0.0274(6)
O2 0.0767(9) 0.0566(7) 0.0574(7) -0.0117(6) -0.0126(6) -0.0297(6)
O3 0.0482(7) 0.0557(7) 0.0564(7) -0.0121(5) -0.0033(6) -0.0245(6)
O4 0.0697(9) 0.0660(8) 0.0554(7) 0.0218(7) -0.0032(6) -0.0297(7)
O5 0.0660(8) 0.0486(6) 0.0363(6) 0.0124(5) -0.0126(5) -0.0128(5)
Br1A 0.0563(3) 0.0541(3) 0.0611(2) 0.0139(2) -0.0361(2) -0.0164(2)
Br1B 0.1041(15) 0.0955(10) 0.1272(17) 0.0249(8) -0.0824(13) -0.0302(9)

loop_
_atom_type_symbol
_atom_type_description
_atom_type_scat_dispersion_real
_atom_type_scat_dispersion_imag
_atom_type_scat_source
C C 0.0033 0.0016 'International Tables Vol C Tables 4.2.6.8 and 6.1.1.4'
H H 0.0000 0.0000 'International Tables Vol C Tables 4.2.6.8 and 6.1.1.4'
N N 0.0061 0.0033 'International Tables Vol C Tables 4.2.6.8 and 6.1.1.4'
O O 0.0106 0.0060 'International Tables Vol C Tables 4.2.6.8 and 6.1.1.4'
Br Br -0.2901 2.4595 'International Tables Vol C Tables 4.2.6.8 and 6.1.1.4'

loop_
_geom_angle_atom_site_label_1
_geom_angle_atom_site_label_2
_geom_angle_atom_site_label_3
_geom_angle_site_symmetry_1
_geom_angle_site_symmetry_3
_geom_angle
_geom_angle_publ_flag
O1 C1 N1 . . 124.11(15) ?
O1 C1 C2 . . 129.17(14) ?
N1 C1 C2 . . 106.72(12) ?
C1 C2 C4 . . 110.91(14) ?
C1 C2 C3 . . 103.61(12) ?
C4 C2 C3 . . 114.19(15) ?
C1 C2 H2 . . 109.3 ?
C4 C2 H2 . . 109.3 ?
C3 C2 H2 . . 109.3 ?
N2 C3 C2 . . 106.03(12) ?
N2 C3 H3A . . 110.5 ?
C2 C3 H3A . . 110.5 ?
N2 C3 H3B . . 110.5 ?
C2 C3 H3B . . 110.5 ?
H3A C3 H3B . . 108.7 ?
C2 C4 H4A . . 109.5 ?
C2 C4 H4B . . 109.5 ?
H4A C4 H4B . . 109.5 ?
C2 C4 H4C . . 109.5 ?
H4A C4 H4C . . 109.5 ?
H4B C4 H4C . . 109.5 ?
N2 C5 C12 . . 110.97(11) ?
N2 C5 C6 . . 101.25(11) ?
C12 C5 C6 . . 116.58(12) ?
N2 C5 H5 . . 109.2 ?
C12 C5 H5 . . 109.2 ?
C6 C5 H5 . . 109.2 ?
C7 C6 C10 . . 127.27(14) ?
C7 C6 C5 . . 109.39(13) ?
C10 C6 C5 . . 122.35(13) ?
C6 C7 N1 . . 110.20(12) ?
C6 C7 C8 . . 131.71(14) ?
N1 C7 C8 . . 118.09(13) ?
O4 C8 O5 . . 126.49(15) ?
O4 C8 C7 . . 123.05(14) ?
O5 C8 C7 . . 110.44(13) ?
O5 C9 H9A . . 109.5 ?
O5 C9 H9B . . 109.5 ?
H9A C9 H9B . . 109.5 ?
O5 C9 H9C . . 109.5 ?
H9A C9 H9C . . 109.5 ?
H9B C9 H9C . . 109.5 ?
O2 C10 O3 . . 124.51(15) ?
O2 C10 C6 . . 122.90(15) ?
O3 C10 C6 . . 112.54(14) ?
O3 C11 H11A . . 109.5 ?
O3 C11 H11B . . 109.5 ?
H11A C11 H11B . . 109.5 ?
O3 C11 H11C . . 109.5 ?
H11A C11 H11C . . 109.5 ?
H11B C11 H11C . . 109.5 ?
C17 C12 C13 . . 119.18(14) ?
C17 C12 C5 . . 120.30(12) ?
C13 C12 C5 . . 120.52(15) ?
C12 C13 C14 . . 119.69(18) ?
C12 C13 H13 . . 120.2 ?
C14 C13 H13 . . 120.2 ?
C15 C14 C13 . . 121.00(16) ?
C15 C14 H14 . . 119.5 ?
C13 C14 H14 . . 119.5 ?
C14 C15 C16 . . 118.90(16) ?
C14 C15 H15 . . 120.5 ?
C16 C15 H15 . . 120.5 ?
C15 C16 C17 . . 121.17(17) ?
C15 C16 Br1B . . 115.19(16) ?
C17 C16 Br1B . . 123.57(16) ?
C15 C16 Br1A . . 121.65(14) ?
C17 C16 Br1A . . 117.17(13) ?
Br1B C16 Br1A . . 7.44(12) ?
C16 C17 C12 . . 120.03(14) ?
C16 C17 H17 . . 120.0 ?
C12 C17 H17 . . 120.0 ?
C1 N1 C7 . . 130.55(13) ?
C1 N1 N2 . . 114.06(11) ?
C7 N1 N2 . . 109.22(11) ?
N1 N2 C3 . . 103.78(11) ?
N1 N2 C5 . . 105.01(10) ?
C3 N2 C5 . . 116.32(13) ?
C10 O3 C11 . . 116.75(14) ?
C8 O5 C9 . . 116.16(15) ?

loop_
_geom_bond_atom_site_label_1
_geom_bond_atom_site_label_2
_geom_bond_site_symmetry_2
_geom_bond_distance
_geom_bond_publ_flag
C1 O1 . 1.2062(18) ?
C1 N1 . 1.3765(19) ?
C1 C2 . 1.507(2) ?
C2 C4 . 1.519(2) ?
C2 C3 . 1.527(2) ?
C2 H2 . 0.9800 ?
C3 N2 . 1.481(2) ?
C3 H3A . 0.9700 ?
C3 H3B . 0.9700 ?
C4 H4A . 0.9600 ?
C4 H4B . 0.9600 ?
C4 H4C . 0.9600 ?
C5 N2 . 1.4903(19) ?
C5 C12 . 1.5110(19) ?
C5 C6 . 1.523(2) ?
C5 H5 . 0.9800 ?
C6 C7 . 1.338(2) ?
C6 C10 . 1.466(2) ?
C7 N1 . 1.3801(19) ?
C7 C8 . 1.507(2) ?
C8 O4 . 1.190(2) ?
C8 O5 . 1.3131(19) ?
C9 O5 . 1.447(2) ?
C9 H9A . 0.9600 ?
C9 H9B . 0.9600 ?
C9 H9C . 0.9600 ?
C10 O2 . 1.202(2) ?
C10 O3 . 1.329(2) ?
C11 O3 . 1.447(2) ?
C11 H11A . 0.9600 ?
C11 H11B . 0.9600 ?
C11 H11C . 0.9600 ?
C12 C17 . 1.381(2) ?
C12 C13 . 1.387(2) ?
C13 C14 . 1.392(3) ?
C13 H13 . 0.9300 ?
C14 C15 . 1.367(3) ?
C14 H14 . 0.9300 ?
C15 C16 . 1.375(3) ?
C15 H15 . 0.9300 ?
C16 C17 . 1.380(2) ?
C16 Br1B . 1.754(3) ?
C16 Br1A . 1.961(2) ?
C17 H17 . 0.9300 ?
N1 N2 . 1.4444(16) ?

loop_
_geom_hbond_atom_site_label_D
_geom_hbond_atom_site_label_H
_geom_hbond_atom_site_label_A
_geom_hbond_site_symmetry_A
_geom_hbond_distance_DH
_geom_hbond_distance_HA
_geom_hbond_distance_DA
_geom_hbond_angle_DHA
_geom_hbond_publ_flag
C9 H9A O1 2_667 0.96 2.42 3.258(3) 146 yes
C14 H14 O1 1_554 0.93 2.53 3.418(2) 161 yes
C11 H11B O2 2_566 0.96 2.60 3.533(3) 164 yes
C3 H3B O2 2_666 0.97 2.62 3.514(3) 154 yes

_cod_database_fobs_code 2243997
